data_4073527
loop_
_publ_author_name
'Chandrasekhar, Vadapalli'
'Sasikumar, Palani'
'Thilagar, Pakkirisamy'

_publ_section_title
;
 Formation of a Double-Bicapped Hexatin Phosphate Cage by a De-arylation
 Reaction. Synthesis and Structure of
 [(PhSn)6(\m-OH)2(\m3-O)2(\m-OEt)4{(ArO)PO3}4] (Ar = 2,6-i-Pr2C6H3)
;
_journal_issue 18
_journal_name_full Organometallics
_journal_page_first 4386
_journal_paper_doi 10.1021/om700421b
_journal_volume 26
_journal_year 2007
_chemical_formula_moiety 'C92 H120 O24 P4 Sn6'
_chemical_formula_sum 'C46 H60 O12 P2 Sn3'
_chemical_formula_weight 1222.94
_chemical_melting_point 173
_chemical_name_common organotinphosphate
_chemical_name_systematic
;
 ?
;
_space_group_IT_number 14
_symmetry_cell_setting monoclinic
_symmetry_space_group_name_Hall '-P 2yn'
_symmetry_space_group_name_H-M 'P 1 21/n 1'
_atom_sites_solution_hydrogens geom
_atom_sites_solution_primary direct
_atom_sites_solution_secondary difmap
_audit_creation_method SHELXL-97
_cell_angle_alpha 90.000(5)
_cell_angle_beta 95.946(5)
_cell_angle_gamma 90.000(5)
_cell_formula_units_Z 4
_cell_length_a 15.913(5)
_cell_length_b 16.520(5)
_cell_length_c 19.837(5)
_cell_measurement_reflns_used 6626
_cell_measurement_temperature 273(2)
_cell_measurement_theta_max 25.80
_cell_measurement_theta_min 2.40
_cell_volume 5187(3)
_computing_cell_refinement 'Bruker SMART'
_computing_data_collection 'Bruker SMART'
_computing_data_reduction 'Bruker SAINT'
_computing_molecular_graphics 'Bruker SHELXTL'
_computing_publication_material 'Bruker SHELXTL'
_computing_structure_refinement 'SHELXL-97 (Sheldrick, 1997)'
_computing_structure_solution 'Bruker SHELXTL'
_diffrn_ambient_temperature 273(2)
_diffrn_measured_fraction_theta_full 0.999
_diffrn_measured_fraction_theta_max 0.999
_diffrn_measurement_device_type 'CCD area detector'
_diffrn_measurement_method 'phi and omega scans'
_diffrn_radiation_monochromator graphite
_diffrn_radiation_source 'fine-focus sealed tube'
_diffrn_radiation_type MoK\a
_diffrn_radiation_wavelength 0.71069
_diffrn_reflns_av_R_equivalents 0.0423
_diffrn_reflns_av_sigmaI/netI 0.0520
_diffrn_reflns_limit_h_max 10
_diffrn_reflns_limit_h_min -19
_diffrn_reflns_limit_k_max 20
_diffrn_reflns_limit_k_min -20
_diffrn_reflns_limit_l_max 24
_diffrn_reflns_limit_l_min -24
_diffrn_reflns_number 28785
_diffrn_reflns_theta_full 26.00
_diffrn_reflns_theta_max 26.00
_diffrn_reflns_theta_min 1.99
_exptl_absorpt_coefficient_mu 1.551
_exptl_absorpt_correction_T_max 0.7468
_exptl_absorpt_correction_T_min 0.7468
_exptl_absorpt_correction_type sadabs
_exptl_crystal_colour colourless
_exptl_crystal_density_diffrn 1.565
_exptl_crystal_density_meas 0
_exptl_crystal_density_method 'not measured'
_exptl_crystal_description block
_exptl_crystal_F_000 2444
_exptl_crystal_size_max 0.20
_exptl_crystal_size_mid 0.20
_exptl_crystal_size_min 0.20
_refine_diff_density_max 1.598
_refine_diff_density_min -0.648
_refine_diff_density_rms 0.133
_refine_ls_extinction_method none
_refine_ls_goodness_of_fit_ref 1.033
_refine_ls_hydrogen_treatment constr
_refine_ls_matrix_type full
_refine_ls_number_parameters 342
_refine_ls_number_reflns 10186
_refine_ls_number_restraints 0
_refine_ls_restrained_S_all 1.033
_refine_ls_R_factor_all 0.0705
_refine_ls_R_factor_gt 0.0512
_refine_ls_shift/su_max 0.000
_refine_ls_shift/su_mean 0.000
_refine_ls_structure_factor_coef Fsqd
_refine_ls_weighting_details 'calc w=1/[\s^2^(Fo^2^)+(0.0704P)^2^+6.9504P] where P=(Fo^2^+2Fc^2^)/3'
_refine_ls_weighting_scheme calc
_refine_ls_wR_factor_gt 0.1264
_refine_ls_wR_factor_ref 0.1377
_reflns_number_gt 7723
_reflns_number_total 10186
_reflns_threshold_expression >2sigma(I)
_cod_data_source_file om700421b-file002.cif
_cod_data_source_block VCSN6
_cod_depositor_comments
;
The following automatic conversions were performed:

'_symmetry_cell_setting' value 'Monoclinic' changed to 'monoclinic'
according to /home/saulius/struct/CIF-dictionaries/cif_core.dic
dictionary named 'cif_core.dic' version 2.4.1 from 2010-06-29.

Automatic conversion script
Id: cif_fix_values 1715 2011-07-08 13:25:40Z adriana 
;
_cod_original_sg_symbol_H-M P2(1)/n
_cod_database_code 4073527

loop_
_symmetry_equiv_pos_as_xyz
'x, y, z'
'-x+1/2, y+1/2, -z+1/2'
'-x, -y, -z'
'x-1/2, -y-1/2, z-1/2'

loop_
_atom_site_label
_atom_site_type_symbol
_atom_site_fract_x
_atom_site_fract_y
_atom_site_fract_z
_atom_site_U_iso_or_equiv
_atom_site_adp_type
_atom_site_occupancy
_atom_site_symmetry_multiplicity
_atom_site_calc_flag
_atom_site_refinement_flags
_atom_site_disorder_assembly
_atom_site_disorder_group
Sn1 Sn 0.19048(2) 0.08663(2) 0.54887(2) 0.03648(12) Uani 1 1 d . A .
Sn2 Sn -0.00424(2) 0.14748(2) 0.568266(19) 0.03433(12) Uani 1 1 d . A .
Sn3 Sn 0.07090(2) 0.08723(2) 0.401092(19) 0.03371(12) Uani 1 1 d . . .
P1 P 0.13119(9) -0.10880(9) 0.57462(7) 0.0357(3) Uani 1 1 d . . .
P2 P 0.11498(10) 0.25112(9) 0.48335(8) 0.0412(4) Uani 1 1 d . . .
O1 O 0.1829(3) -0.1754(2) 0.6184(2) 0.0440(10) Uani 1 1 d . . .
O2 O 0.1883(2) -0.0373(2) 0.5688(2) 0.0464(10) Uani 1 1 d . . .
O3 O -0.1048(3) 0.1478(2) 0.4930(2) 0.0448(10) Uani 1 1 d . . .
O4 O -0.0576(2) 0.0886(2) 0.38668(19) 0.0429(10) Uani 1 1 d . . .
O5 O 0.1372(3) 0.3427(2) 0.4721(2) 0.0497(11) Uani 1 1 d . . .
O6 O 0.0911(3) 0.2122(2) 0.4149(2) 0.0440(10) Uani 1 1 d . . .
O7 O 0.0432(3) 0.2530(2) 0.5270(2) 0.0472(10) Uani 1 1 d . . .
O8 O 0.1923(3) 0.2112(2) 0.5214(2) 0.0477(10) Uani 1 1 d . . .
O9 O -0.0636(3) 0.0408(2) 0.5990(2) 0.0443(10) Uani 1 1 d . . .
O10 O 0.0663(2) 0.0838(2) 0.50467(18) 0.0332(8) Uani 1 1 d . . .
O11 O 0.1975(2) 0.0630(2) 0.44467(19) 0.0410(9) Uani 1 1 d . . .
O12 O 0.1140(2) 0.1206(2) 0.62541(19) 0.0399(9) Uani 1 1 d . . .
C1 C 0.3200(2) 0.0953(3) 0.5876(2) 0.0486(16) Uani 1 1 d G . .
C2 C 0.3676(3) 0.0258(2) 0.6024(3) 0.076(2) Uani 1 1 d G A .
H2A H 0.3417 -0.0248 0.5992 0.091 Uiso 1 1 calc R . .
C3 C 0.4538(3) 0.0318(3) 0.6221(3) 0.095(3) Uiso 1 1 d G A .
H3A H 0.4856 -0.0148 0.6320 0.114 Uiso 1 1 calc R . .
C4 C 0.4924(2) 0.1073(4) 0.6268(3) 0.093(3) Uiso 1 1 d G A .
H4A H 0.5501 0.1113 0.6400 0.112 Uiso 1 1 calc R . .
C5 C 0.4449(3) 0.1768(3) 0.6120(3) 0.085(3) Uiso 1 1 d G A .
H5A H 0.4708 0.2274 0.6152 0.102 Uiso 1 1 calc R . .
C6 C 0.3587(3) 0.1708(2) 0.5924(3) 0.069(2) Uiso 1 1 d G A .
H6A H 0.3269 0.2174 0.5825 0.082 Uiso 1 1 calc R . .
C7 C -0.0690(3) 0.2209(2) 0.6355(2) 0.0423(14) Uani 1 1 d G . .
C8 C -0.0778(3) 0.3027(2) 0.6200(2) 0.076(3) Uani 1 1 d G A .
H8A H -0.0512 0.3245 0.5846 0.091 Uiso 1 1 calc R . .
C9 C -0.1262(4) 0.3520(2) 0.6576(3) 0.084(3) Uiso 1 1 d G A .
H9A H -0.1321 0.4067 0.6473 0.100 Uiso 1 1 calc R . .
C10 C -0.1659(3) 0.3194(3) 0.7107(2) 0.074(2) Uiso 1 1 d G A .
H10A H -0.1983 0.3524 0.7358 0.089 Uiso 1 1 calc R . .
C11 C -0.1571(3) 0.2376(3) 0.7261(2) 0.078(2) Uiso 1 1 d G A .
H11A H -0.1836 0.2158 0.7616 0.093 Uiso 1 1 calc R . .
C12 C -0.1086(3) 0.1883(2) 0.6885(2) 0.065(2) Uiso 1 1 d G A .
H12A H -0.1027 0.1336 0.6989 0.078 Uiso 1 1 calc R . .
C13 C 0.0800(3) 0.0976(3) 0.29530(17) 0.0480(16) Uani 1 1 d G . .
C14 C 0.0430(3) 0.0376(2) 0.2530(2) 0.074(2) Uani 1 1 d G A .
H14A H 0.0203 -0.0082 0.2714 0.088 Uiso 1 1 calc R . .
C15 C 0.0400(4) 0.0460(3) 0.1830(2) 0.087(3) Uiso 1 1 d G A .
H15A H 0.0152 0.0059 0.1547 0.104 Uiso 1 1 calc R . .
C16 C 0.0740(4) 0.1145(4) 0.15545(17) 0.092(3) Uiso 1 1 d G A .
H16A H 0.0719 0.1202 0.1087 0.111 Uiso 1 1 calc R . .
C17 C 0.1110(4) 0.1745(3) 0.1978(2) 0.088(3) Uiso 1 1 d G A .
H17A H 0.1337 0.2203 0.1793 0.105 Uiso 1 1 calc R . .
C18 C 0.1140(3) 0.1660(3) 0.2677(2) 0.0643(19) Uiso 1 1 d G A .
H18A H 0.1387 0.2062 0.2961 0.077 Uiso 1 1 calc R . .
C19 C 0.2668(2) -0.1749(3) 0.6420(2) 0.0514(16) Uani 1 1 d G . .
C20 C 0.2925(3) -0.1423(3) 0.7054(2) 0.0617(19) Uani 1 1 d G . .
C21 C 0.3774(3) -0.1437(3) 0.7304(2) 0.084(3) Uiso 1 1 d G . .
H21A H 0.3946 -0.1219 0.7728 0.100 Uiso 1 1 calc R . .
C22 C 0.4366(2) -0.1776(4) 0.6919(3) 0.104(3) Uiso 1 1 d G . .
H22A H 0.4934 -0.1785 0.7086 0.125 Uiso 1 1 calc R . .
C23 C 0.4109(3) -0.2101(4) 0.6285(3) 0.096(3) Uiso 1 1 d G . .
H23A H 0.4505 -0.2328 0.6028 0.116 Uiso 1 1 calc R . .
C24 C 0.3260(3) -0.2088(3) 0.6036(2) 0.074(2) Uiso 1 1 d G . .
C25 C 0.2256(5) -0.1081(5) 0.7479(4) 0.071(2) Uiso 1 1 d . . .
H25A H 0.1892 -0.0725 0.7181 0.086 Uiso 1 1 calc R . .
C26 C 0.1698(6) -0.1733(6) 0.7720(5) 0.095(3) Uiso 1 1 d . . .
H26A H 0.1457 -0.2044 0.7338 0.143 Uiso 1 1 calc R . .
H26B H 0.1253 -0.1490 0.7942 0.143 Uiso 1 1 calc R . .
H26C H 0.2027 -0.2082 0.8032 0.143 Uiso 1 1 calc R . .
C27 C 0.2660(8) -0.0551(7) 0.8075(6) 0.131(4) Uiso 1 1 d . . .
H27A H 0.2224 -0.0341 0.8326 0.197 Uiso 1 1 calc R . .
H27B H 0.2963 -0.0110 0.7897 0.197 Uiso 1 1 calc R . .
H27C H 0.3042 -0.0874 0.8368 0.197 Uiso 1 1 calc R . .
C28 C 0.2949(6) -0.2462(6) 0.5364(4) 0.101(3) Uiso 1 1 d . . .
H28A H 0.2342 -0.2349 0.5296 0.121 Uiso 1 1 calc R . .
C29 C 0.3030(6) -0.3347(6) 0.5330(4) 0.254(10) Uiso 1 1 d R . .
H29A H 0.2769 -0.3589 0.5696 0.382 Uiso 1 1 calc R . .
H29B H 0.3618 -0.3491 0.5367 0.382 Uiso 1 1 calc R . .
H29C H 0.2758 -0.3538 0.4906 0.382 Uiso 1 1 calc R . .
C30 C 0.3327(12) -0.2051(12) 0.4779(10) 0.233(9) Uiso 1 1 d . . .
H30A H 0.3105 -0.2297 0.4359 0.350 Uiso 1 1 calc R . .
H30B H 0.3931 -0.2110 0.4836 0.350 Uiso 1 1 calc R . .
H30C H 0.3185 -0.1486 0.4772 0.350 Uiso 1 1 calc R . .
C31 C 0.1570(3) 0.3744(3) 0.4123(2) 0.0574(18) Uani 1 1 d G . .
C32 C 0.2415(3) 0.3850(3) 0.4024(2) 0.067(2) Uani 1 1 d G . .
C33 C 0.2631(3) 0.4183(3) 0.3422(3) 0.085(3) Uiso 1 1 d G . .
H33A H 0.3196 0.4253 0.3356 0.103 Uiso 1 1 calc R . .
C34 C 0.2001(4) 0.4411(3) 0.2919(2) 0.092(3) Uiso 1 1 d G . .
H34A H 0.2146 0.4633 0.2516 0.110 Uiso 1 1 calc R . .
C35 C 0.1156(3) 0.4305(3) 0.3019(2) 0.088(3) Uiso 1 1 d G . .
H35A H 0.0735 0.4458 0.2682 0.106 Uiso 1 1 calc R . .
C36 C 0.0941(2) 0.3972(3) 0.3621(3) 0.065(2) Uiso 1 1 d G . .
C37 C 0.3106(6) 0.3625(6) 0.4586(5) 0.086(3) Uiso 1 1 d . . .
H37A H 0.2874 0.3208 0.4864 0.103 Uiso 1 1 calc R . .
C38 C 0.3315(10) 0.4336(8) 0.5029(7) 0.160(5) Uiso 1 1 d . . .
H38A H 0.3746 0.4189 0.5383 0.240 Uiso 1 1 calc R . .
H38B H 0.2818 0.4509 0.5225 0.240 Uiso 1 1 calc R . .
H38C H 0.3515 0.4769 0.4765 0.240 Uiso 1 1 calc R . .
C39 C 0.3886(9) 0.3283(8) 0.4334(7) 0.156(5) Uiso 1 1 d . . .
H39A H 0.4290 0.3153 0.4712 0.234 Uiso 1 1 calc R . .
H39B H 0.4125 0.3674 0.4051 0.234 Uiso 1 1 calc R . .
H39C H 0.3744 0.2801 0.4076 0.234 Uiso 1 1 calc R . .
C40 C 0.0011(6) 0.3910(6) 0.3755(5) 0.090(3) Uiso 1 1 d . . .
H40A H -0.0015 0.3526 0.4129 0.108 Uiso 1 1 calc R . .
C41 C -0.0572(10) 0.3605(9) 0.3180(7) 0.163(6) Uiso 1 1 d . . .
H41A H -0.1135 0.3578 0.3311 0.244 Uiso 1 1 calc R . .
H41B H -0.0396 0.3075 0.3054 0.244 Uiso 1 1 calc R . .
H41C H -0.0562 0.3965 0.2801 0.244 Uiso 1 1 calc R . .
C42 C -0.0291(8) 0.4713(7) 0.3996(6) 0.131(4) Uiso 1 1 d . . .
H42A H -0.0870 0.4668 0.4086 0.196 Uiso 1 1 calc R . .
H42B H -0.0243 0.5115 0.3653 0.196 Uiso 1 1 calc R . .
H42C H 0.0049 0.4869 0.4404 0.196 Uiso 1 1 calc R . .
C43A C 0.2687(10) 0.0922(11) 0.4113(8) 0.071(4) Uiso 0.60 1 d P A 1
H43A H 0.2484 0.1214 0.3704 0.085 Uiso 0.60 1 calc PR A 1
H43B H 0.3023 0.1291 0.4411 0.085 Uiso 0.60 1 calc PR A 1
C44A C 0.3183(19) 0.0274(17) 0.3949(14) 0.173(11) Uiso 0.60 1 d P A 1
H44A H 0.3652 0.0471 0.3728 0.259 Uiso 0.60 1 calc PR A 1
H44B H 0.2851 -0.0087 0.3651 0.259 Uiso 0.60 1 calc PR A 1
H44C H 0.3390 -0.0009 0.4355 0.259 Uiso 0.60 1 calc PR A 1
C43B C 0.2689(15) 0.0460(16) 0.4110(11) 0.069(6) Uiso 0.40 1 d P A 2
H43C H 0.2495 0.0250 0.3664 0.083 Uiso 0.40 1 calc PR A 2
H43D H 0.3004 0.0032 0.4356 0.083 Uiso 0.40 1 calc PR A 2
C44B C 0.326(3) 0.111(2) 0.403(2) 0.164(15) Uiso 0.40 1 d P A 2
H44D H 0.3712 0.0919 0.3788 0.246 Uiso 0.40 1 calc PR A 2
H44E H 0.3475 0.1312 0.4462 0.246 Uiso 0.40 1 calc PR A 2
H44F H 0.2960 0.1534 0.3769 0.246 Uiso 0.40 1 calc PR A 2
C45 C 0.1460(5) 0.1682(5) 0.6831(4) 0.068(2) Uani 1 1 d . A .
H45A H 0.1846 0.2083 0.6682 0.081 Uiso 1 1 calc R B 1
H45B H 0.0991 0.1972 0.6994 0.081 Uiso 1 1 calc R B 1
C46A C 0.1873(12) 0.1259(10) 0.7366(8) 0.073(4) Uiso 0.50 1 d P A 1
H46A H 0.2062 0.1629 0.7724 0.110 Uiso 0.50 1 calc PR A 1
H46B H 0.2351 0.0983 0.7218 0.110 Uiso 0.50 1 calc PR A 1
H46C H 0.1494 0.0872 0.7531 0.110 Uiso 0.50 1 calc PR A 1
C46B C 0.1251(13) 0.1262(11) 0.7464(9) 0.087(5) Uiso 0.50 1 d P A 2
H46D H 0.1456 0.1578 0.7852 0.131 Uiso 0.50 1 calc PR A 2
H46E H 0.1514 0.0738 0.7492 0.131 Uiso 0.50 1 calc PR A 2
H46F H 0.0650 0.1200 0.7451 0.131 Uiso 0.50 1 calc PR A 2

loop_
_atom_site_aniso_label
_atom_site_aniso_U_11
_atom_site_aniso_U_22
_atom_site_aniso_U_33
_atom_site_aniso_U_23
_atom_site_aniso_U_13
_atom_site_aniso_U_12
Sn1 0.0279(2) 0.0377(2) 0.0436(2) 0.00017(17) 0.00280(17) -0.00155(16)
Sn2 0.0319(2) 0.0328(2) 0.0393(2) -0.00300(16) 0.00812(16) -0.00043(16)
Sn3 0.0315(2) 0.0342(2) 0.0362(2) 0.00235(15) 0.00765(16) -0.00014(16)
P1 0.0299(8) 0.0370(8) 0.0401(8) 0.0021(6) 0.0034(6) 0.0037(6)
P2 0.0389(9) 0.0328(8) 0.0533(9) 0.0024(7) 0.0106(7) -0.0037(7)
O1 0.039(2) 0.040(2) 0.052(2) 0.0081(19) 0.0024(19) 0.0049(19)
O2 0.034(2) 0.040(2) 0.065(3) 0.011(2) 0.004(2) 0.0006(18)
O3 0.037(2) 0.055(2) 0.042(2) -0.0029(19) -0.0004(18) 0.012(2)
O4 0.030(2) 0.059(3) 0.039(2) -0.0027(19) 0.0028(18) 0.0063(19)
O5 0.050(3) 0.035(2) 0.067(3) 0.0003(19) 0.018(2) -0.0073(19)
O6 0.048(2) 0.033(2) 0.051(2) 0.0057(18) 0.006(2) -0.0062(19)
O7 0.043(2) 0.034(2) 0.068(3) 0.0025(19) 0.019(2) -0.0005(19)
O8 0.040(2) 0.040(2) 0.063(3) 0.005(2) 0.006(2) -0.0058(19)
O9 0.054(3) 0.032(2) 0.050(2) 0.0001(18) 0.021(2) -0.0060(19)
O10 0.028(2) 0.036(2) 0.0357(19) -0.0003(15) 0.0033(16) 0.0002(16)
O11 0.030(2) 0.050(2) 0.044(2) 0.0007(19) 0.0117(18) -0.0011(18)
O12 0.037(2) 0.045(2) 0.038(2) -0.0055(18) 0.0033(18) -0.0034(19)
C1 0.034(3) 0.061(4) 0.050(4) -0.005(3) 0.003(3) -0.011(3)
C2 0.038(4) 0.067(5) 0.120(7) 0.025(5) -0.005(4) -0.004(4)
C7 0.036(3) 0.042(3) 0.050(3) -0.009(3) 0.009(3) -0.002(3)
C8 0.097(6) 0.047(4) 0.095(6) -0.006(4) 0.057(5) 0.010(4)
C13 0.050(4) 0.063(4) 0.032(3) 0.010(3) 0.010(3) 0.012(3)
C14 0.108(7) 0.066(5) 0.048(4) -0.001(4) 0.011(4) 0.019(5)
C19 0.039(4) 0.052(4) 0.062(4) 0.020(3) -0.002(3) 0.008(3)
C20 0.049(4) 0.051(4) 0.081(5) 0.018(4) -0.016(4) -0.008(3)
C31 0.066(5) 0.042(4) 0.066(4) -0.001(3) 0.014(4) -0.013(3)
C32 0.081(6) 0.042(4) 0.082(5) 0.005(4) 0.035(5) -0.004(4)
C45 0.058(5) 0.087(6) 0.056(4) -0.023(4) -0.004(4) -0.007(4)

loop_
_atom_type_symbol
_atom_type_description
_atom_type_scat_dispersion_real
_atom_type_scat_dispersion_imag
_atom_type_scat_source
C C 0.0033 0.0016 'International Tables Vol C Tables 4.2.6.8 and 6.1.1.4'
H H 0.0000 0.0000 'International Tables Vol C Tables 4.2.6.8 and 6.1.1.4'
O O 0.0106 0.0060 'International Tables Vol C Tables 4.2.6.8 and 6.1.1.4'
P P 0.1023 0.0942 'International Tables Vol C Tables 4.2.6.8 and 6.1.1.4'
Sn Sn -0.6537 1.4246 'International Tables Vol C Tables 4.2.6.8 and 6.1.1.4'

loop_
_geom_angle_atom_site_label_1
_geom_angle_atom_site_label_2
_geom_angle_atom_site_label_3
_geom_angle
_geom_angle_site_symmetry_1
_geom_angle_site_symmetry_3
O10 Sn1 O2 91.41(15) . .
O10 Sn1 O12 73.55(14) . .
O2 Sn1 O12 95.88(16) . .
O10 Sn1 O11 74.19(14) . .
O2 Sn1 O11 90.46(16) . .
O12 Sn1 O11 147.24(15) . .
O10 Sn1 C1 175.46(16) . .
O2 Sn1 C1 91.82(17) . .
O12 Sn1 C1 109.27(17) . .
O11 Sn1 C1 102.59(17) . .
O10 Sn1 O8 87.22(15) . .
O2 Sn1 O8 176.11(16) . .
O12 Sn1 O8 87.23(16) . .
O11 Sn1 O8 85.66(16) . .
C1 Sn1 O8 89.35(17) . .
O10 Sn2 O3 89.40(15) . .
O10 Sn2 O7 86.84(14) . .
O3 Sn2 O7 89.93(17) . .
O10 Sn2 O9 92.24(14) . .
O3 Sn2 O9 82.87(17) . .
O7 Sn2 O9 172.75(17) . .
O10 Sn2 O12 73.35(14) . .
O3 Sn2 O12 162.37(15) . .
O7 Sn2 O12 92.66(16) . .
O9 Sn2 O12 93.96(16) . .
O10 Sn2 C7 175.14(16) . .
O3 Sn2 C7 93.54(17) . .
O7 Sn2 C7 89.29(16) . .
O9 Sn2 C7 91.96(15) . .
O12 Sn2 C7 103.92(16) . .
O4 Sn3 O10 90.10(15) . .
O4 Sn3 O6 98.37(16) . .
O10 Sn3 O6 85.30(14) . .
O4 Sn3 O9 87.52(16) . 3_556
O10 Sn3 O9 88.04(14) . 3_556
O6 Sn3 O9 171.10(16) . 3_556
O4 Sn3 C13 91.76(17) . .
O10 Sn3 C13 176.43(16) . .
O6 Sn3 C13 91.42(16) . .
O9 Sn3 C13 95.08(16) 3_556 .
O4 Sn3 O11 161.12(15) . .
O10 Sn3 O11 73.87(14) . .
O6 Sn3 O11 90.32(16) . .
O9 Sn3 O11 82.15(16) 3_556 .
C13 Sn3 O11 104.81(17) . .
O2 P1 O4 112.0(2) . 3_556
O2 P1 O3 112.5(2) . 3_556
O4 P1 O3 112.9(2) 3_556 3_556
O2 P1 O1 107.8(2) . .
O4 P1 O1 105.3(2) 3_556 .
O3 P1 O1 105.8(2) 3_556 .
O7 P2 O6 113.0(3) . .
O7 P2 O8 110.2(3) . .
O6 P2 O8 112.0(2) . .
O7 P2 O5 104.9(2) . .
O6 P2 O5 108.6(2) . .
O8 P2 O5 107.7(2) . .
C19 O1 P1 128.2(3) . .
P1 O2 Sn1 143.9(2) . .
P1 O3 Sn2 139.7(2) 3_556 .
P1 O4 Sn3 139.1(2) 3_556 .
C31 O5 P2 124.7(4) . .
P2 O6 Sn3 123.7(2) . .
P2 O7 Sn2 122.2(2) . .
P2 O8 Sn1 120.8(2) . .
Sn2 O9 Sn3 148.9(2) . 3_556
Sn2 O10 Sn3 132.25(18) . .
Sn2 O10 Sn1 106.54(16) . .
Sn3 O10 Sn1 106.84(16) . .
C43B O11 C43A 30.9(9) . .
C43B O11 Sn1 128.9(9) . .
C43A O11 Sn1 120.4(7) . .
C43B O11 Sn3 128.1(9) . .
C43A O11 Sn3 119.9(7) . .
Sn1 O11 Sn3 102.53(16) . .
C45 O12 Sn1 122.3(4) . .
C45 O12 Sn2 121.8(4) . .
Sn1 O12 Sn2 102.37(16) . .
C2 C1 C6 120.0 . .
C2 C1 Sn1 120.4(3) . .
C6 C1 Sn1 119.4(3) . .
C3 C2 C1 120.0 . .
C3 C2 H2A 120.0 . .
C1 C2 H2A 120.0 . .
C4 C3 C2 120.0 . .
C4 C3 H3A 120.0 . .
C2 C3 H3A 120.0 . .
C3 C4 C5 120.0 . .
C3 C4 H4A 120.0 . .
C5 C4 H4A 120.0 . .
C4 C5 C6 120.0 . .
C4 C5 H5A 120.0 . .
C6 C5 H5A 120.0 . .
C5 C6 C1 120.0 . .
C5 C6 H6A 120.0 . .
C1 C6 H6A 120.0 . .
C8 C7 C12 120.0 . .
C8 C7 Sn2 117.2(2) . .
C12 C7 Sn2 122.5(2) . .
C9 C8 C7 120.0 . .
C9 C8 H8A 120.0 . .
C7 C8 H8A 120.0 . .
C10 C9 C8 120.0 . .
C10 C9 H9A 120.0 . .
C8 C9 H9A 120.0 . .
C9 C10 C11 120.0 . .
C9 C10 H10A 120.0 . .
C11 C10 H10A 120.0 . .
C10 C11 C12 120.0 . .
C10 C11 H11A 120.0 . .
C12 C11 H11A 120.0 . .
C11 C12 C7 120.0 . .
C11 C12 H12A 120.0 . .
C7 C12 H12A 120.0 . .
C14 C13 C18 120.0 . .
C14 C13 Sn3 118.1(3) . .
C18 C13 Sn3 121.5(3) . .
C13 C14 C15 120.0 . .
C13 C14 H14A 120.0 . .
C15 C14 H14A 120.0 . .
C16 C15 C14 120.0 . .
C16 C15 H15A 120.0 . .
C14 C15 H15A 120.0 . .
C17 C16 C15 120.0 . .
C17 C16 H16A 120.0 . .
C15 C16 H16A 120.0 . .
C18 C17 C16 120.0 . .
C18 C17 H17A 120.0 . .
C16 C17 H17A 120.0 . .
C17 C18 C13 120.0 . .
C17 C18 H18A 120.0 . .
C13 C18 H18A 120.0 . .
O1 C19 C20 119.8(4) . .
O1 C19 C24 120.1(4) . .
C20 C19 C24 120.0 . .
C21 C20 C19 120.0 . .
C21 C20 C25 121.0(4) . .
C19 C20 C25 118.9(4) . .
C20 C21 C22 120.0 . .
C20 C21 H21A 120.0 . .
C22 C21 H21A 120.0 . .
C21 C22 C23 120.0 . .
C21 C22 H22A 120.0 . .
C23 C22 H22A 120.0 . .
C24 C23 C22 120.0 . .
C24 C23 H23A 120.0 . .
C22 C23 H23A 120.0 . .
C23 C24 C19 120.0 . .
C23 C24 C28 121.8(5) . .
C19 C24 C28 118.2(5) . .
C26 C25 C20 112.1(7) . .
C26 C25 C27 112.0(8) . .
C20 C25 C27 111.6(7) . .
C26 C25 H25A 106.9 . .
C20 C25 H25A 106.9 . .
C27 C25 H25A 106.9 . .
C25 C26 H26A 109.5 . .
C25 C26 H26B 109.5 . .
H26A C26 H26B 109.5 . .
C25 C26 H26C 109.5 . .
H26A C26 H26C 109.5 . .
H26B C26 H26C 109.5 . .
C25 C27 H27A 109.5 . .
C25 C27 H27B 109.5 . .
H27A C27 H27B 109.5 . .
C25 C27 H27C 109.5 . .
H27A C27 H27C 109.5 . .
H27B C27 H27C 109.5 . .
C29 C28 C24 115.2(4) . .
C29 C28 C30 111.5(9) . .
C24 C28 C30 111.9(10) . .
C29 C28 H28A 105.8 . .
C24 C28 H28A 105.8 . .
C30 C28 H28A 105.8 . .
C28 C29 H29A 109.5 . .
C28 C29 H29B 109.5 . .
H29A C29 H29B 109.5 . .
C28 C29 H29C 109.5 . .
H29A C29 H29C 109.5 . .
H29B C29 H29C 109.5 . .
C28 C30 H30A 109.5 . .
C28 C30 H30B 109.5 . .
H30A C30 H30B 109.5 . .
C28 C30 H30C 109.5 . .
H30A C30 H30C 109.5 . .
H30B C30 H30C 109.5 . .
O5 C31 C32 119.0(4) . .
O5 C31 C36 121.0(4) . .
C32 C31 C36 120.0 . .
C31 C32 C33 120.0 . .
C31 C32 C37 120.0(5) . .
C33 C32 C37 119.9(5) . .
C34 C33 C32 120.0 . .
C34 C33 H33A 120.0 . .
C32 C33 H33A 120.0 . .
C35 C34 C33 120.0 . .
C35 C34 H34A 120.0 . .
C33 C34 H34A 120.0 . .
C34 C35 C36 120.0 . .
C34 C35 H35A 120.0 . .
C36 C35 H35A 120.0 . .
C35 C36 C31 120.0 . .
C35 C36 C40 120.3(5) . .
C31 C36 C40 119.5(5) . .
C38 C37 C39 110.8(10) . .
C38 C37 C32 109.9(9) . .
C39 C37 C32 114.1(8) . .
C38 C37 H37A 107.3 . .
C39 C37 H37A 107.3 . .
C32 C37 H37A 107.3 . .
C37 C38 H38A 109.5 . .
C37 C38 H38B 109.5 . .
H38A C38 H38B 109.5 . .
C37 C38 H38C 109.5 . .
H38A C38 H38C 109.5 . .
H38B C38 H38C 109.5 . .
C37 C39 H39A 109.5 . .
C37 C39 H39B 109.5 . .
H39A C39 H39B 109.5 . .
C37 C39 H39C 109.5 . .
H39A C39 H39C 109.5 . .
H39B C39 H39C 109.5 . .
C41 C40 C42 110.4(10) . .
C41 C40 C36 115.2(9) . .
C42 C40 C36 109.9(8) . .
C41 C40 H40A 106.9 . .
C42 C40 H40A 106.9 . .
C36 C40 H40A 106.9 . .
C40 C41 H41A 109.5 . .
C40 C41 H41B 109.5 . .
H41A C41 H41B 109.5 . .
C40 C41 H41C 109.5 . .
H41A C41 H41C 109.5 . .
H41B C41 H41C 109.5 . .
C40 C42 H42A 109.5 . .
C40 C42 H42B 109.5 . .
H42A C42 H42B 109.5 . .
C40 C42 H42C 109.5 . .
H42A C42 H42C 109.5 . .
H42B C42 H42C 109.5 . .
C44A C43A O11 110(2) . .
C44A C43A H43A 109.7 . .
O11 C43A H43A 109.7 . .
C44A C43A H43B 109.7 . .
O11 C43A H43B 109.7 . .
H43A C43A H43B 108.2 . .
C43A C44A H44A 109.5 . .
C43A C44A H44B 109.5 . .
H44A C44A H44B 109.5 . .
C43A C44A H44C 109.5 . .
H44A C44A H44C 109.5 . .
H44B C44A H44C 109.5 . .
O11 C43B C44B 117(3) . .
O11 C43B H43C 108.0 . .
C44B C43B H43C 108.0 . .
O11 C43B H43D 108.0 . .
C44B C43B H43D 108.0 . .
H43C C43B H43D 107.2 . .
C43B C44B H44D 109.5 . .
C43B C44B H44E 109.5 . .
H44D C44B H44E 109.5 . .
C43B C44B H44F 109.5 . .
H44D C44B H44F 109.5 . .
H44E C44B H44F 109.5 . .
C46A C45 O12 115.9(9) . .
C46A C45 C46B 41.5(9) . .
O12 C45 C46B 108.7(9) . .
C46A C45 H45A 108.3 . .
O12 C45 H45A 108.3 . .
C46B C45 H45A 140.6 . .
C46A C45 H45B 108.3 . .
O12 C45 H45B 108.3 . .
C46B C45 H45B 72.8 . .
H45A C45 H45B 107.4 . .
C45 C46A H46A 109.5 . .
C45 C46A H46B 109.5 . .
H46A C46A H46B 109.5 . .
C45 C46A H46C 109.5 . .
H46A C46A H46C 109.5 . .
H46B C46A H46C 109.5 . .
C45 C46B H46D 109.5 . .
C45 C46B H46E 109.5 . .
H46D C46B H46E 109.5 . .
C45 C46B H46F 109.5 . .
H46D C46B H46F 109.5 . .
H46E C46B H46F 109.5 . .

loop_
_geom_bond_atom_site_label_1
_geom_bond_atom_site_label_2
_geom_bond_distance
_geom_bond_site_symmetry_2
Sn1 O10 2.077(4) .
Sn1 O2 2.086(4) .
Sn1 O12 2.117(4) .
Sn1 O11 2.118(4) .
Sn1 C1 2.129(4) .
Sn1 O8 2.129(4) .
Sn2 O10 2.062(4) .
Sn2 O3 2.072(4) .
Sn2 O7 2.100(4) .
Sn2 O9 2.118(4) .
Sn2 O12 2.141(4) .
Sn2 C7 2.144(3) .
Sn3 O4 2.035(4) .
Sn3 O10 2.064(4) .
Sn3 O6 2.103(4) .
Sn3 O9 2.119(4) 3_556
Sn3 C13 2.125(3) .
Sn3 O11 2.145(4) .
P1 O2 1.502(4) .
P1 O4 1.503(4) 3_556
P1 O3 1.509(4) 3_556
P1 O1 1.580(4) .
P2 O7 1.504(4) .
P2 O6 1.514(4) .
P2 O8 1.526(4) .
P2 O5 1.575(4) .
O1 C19 1.368(5) .
O3 P1 1.509(4) 3_556
O4 P1 1.503(4) 3_556
O5 C31 1.362(5) .
O9 Sn3 2.119(4) 3_556
O11 C43B 1.41(2) .
O11 C43A 1.453(17) .
O12 C45 1.437(7) .
C1 C2 1.3900 .
C1 C6 1.3900 .
C2 C3 1.3900 .
C2 H2A 0.9300 .
C3 C4 1.3900 .
C3 H3A 0.9300 .
C4 C5 1.3900 .
C4 H4A 0.9300 .
C5 C6 1.3900 .
C5 H5A 0.9300 .
C6 H6A 0.9300 .
C7 C8 1.3900 .
C7 C12 1.3900 .
C8 C9 1.3900 .
C8 H8A 0.9300 .
C9 C10 1.3900 .
C9 H9A 0.9300 .
C10 C11 1.3900 .
C10 H10A 0.9300 .
C11 C12 1.3900 .
C11 H11A 0.9300 .
C12 H12A 0.9300 .
C13 C14 1.3900 .
C13 C18 1.3900 .
C14 C15 1.3900 .
C14 H14A 0.9300 .
C15 C16 1.3900 .
C15 H15A 0.9300 .
C16 C17 1.3900 .
C16 H16A 0.9300 .
C17 C18 1.3900 .
C17 H17A 0.9300 .
C18 H18A 0.9300 .
C19 C20 1.3900 .
C19 C24 1.3900 .
C20 C21 1.3900 .
C20 C25 1.533(9) .
C21 C22 1.3900 .
C21 H21A 0.9300 .
C22 C23 1.3900 .
C22 H22A 0.9300 .
C23 C24 1.3900 .
C23 H23A 0.9300 .
C24 C28 1.505(10) .
C25 C26 1.505(12) .
C25 C27 1.555(13) .
C25 H25A 0.9800 .
C26 H26A 0.9600 .
C26 H26B 0.9600 .
C26 H26C 0.9600 .
C27 H27A 0.9600 .
C27 H27B 0.9600 .
C27 H27C 0.9600 .
C28 C29 1.4701 .
C28 C30 1.521(19) .
C28 H28A 0.9800 .
C29 H29A 0.9600 .
C29 H29B 0.9600 .
C29 H29C 0.9600 .
C30 H30A 0.9600 .
C30 H30B 0.9600 .
C30 H30C 0.9600 .
C31 C32 1.3900 .
C31 C36 1.3900 .
C32 C33 1.3900 .
C32 C37 1.528(10) .
C33 C34 1.3900 .
C33 H33A 0.9300 .
C34 C35 1.3900 .
C34 H34A 0.9300 .
C35 C36 1.3900 .
C35 H35A 0.9300 .
C36 C40 1.534(10) .
C37 C38 1.483(15) .
C37 C39 1.497(15) .
C37 H37A 0.9800 .
C38 H38A 0.9600 .
C38 H38B 0.9600 .
C38 H38C 0.9600 .
C39 H39A 0.9600 .
C39 H39B 0.9600 .
C39 H39C 0.9600 .
C40 C41 1.483(15) .
C40 C42 1.505(14) .
C40 H40A 0.9800 .
C41 H41A 0.9600 .
C41 H41B 0.9600 .
C41 H41C 0.9600 .
C42 H42A 0.9600 .
C42 H42B 0.9600 .
C42 H42C 0.9600 .
C43A C44A 1.39(3) .
C43A H43A 0.9700 .
C43A H43B 0.9700 .
C44A H44A 0.9600 .
C44A H44B 0.9600 .
C44A H44C 0.9600 .
C43B C44B 1.42(4) .
C43B H43C 0.9700 .
C43B H43D 0.9700 .
C44B H44D 0.9600 .
C44B H44E 0.9600 .
C44B H44F 0.9600 .
C45 C46A 1.380(17) .
C45 C46B 1.502(19) .
C45 H45A 0.9700 .
C45 H45B 0.9700 .
C46A H46A 0.9600 .
C46A H46B 0.9600 .
C46A H46C 0.9600 .
C46B H46D 0.9600 .
C46B H46E 0.9600 .
C46B H46F 0.9600 .

loop_
_geom_torsion_atom_site_label_1
_geom_torsion_atom_site_label_2
_geom_torsion_atom_site_label_3
_geom_torsion_atom_site_label_4
_geom_torsion
_geom_torsion_site_symmetry_1
_geom_torsion_site_symmetry_4
O2 P1 O1 C19 -6.3(5) . .
O4 P1 O1 C19 -126.0(4) 3_556 .
O3 P1 O1 C19 114.3(5) 3_556 .
O4 P1 O2 Sn1 -43.7(5) 3_556 .
O3 P1 O2 Sn1 84.7(5) 3_556 .
O1 P1 O2 Sn1 -159.0(4) . .
O10 Sn1 O2 P1 -17.4(5) . .
O12 Sn1 O2 P1 56.2(5) . .
O11 Sn1 O2 P1 -91.6(5) . .
C1 Sn1 O2 P1 165.7(5) . .
O8 Sn1 O2 P1 -87(2) . .
O10 Sn2 O3 P1 11.0(4) . 3_556
O7 Sn2 O3 P1 97.8(4) . 3_556
O9 Sn2 O3 P1 -81.3(4) . 3_556
O12 Sn2 O3 P1 -0.8(8) . 3_556
C7 Sn2 O3 P1 -172.9(4) . 3_556
O10 Sn3 O4 P1 20.6(4) . 3_556
O6 Sn3 O4 P1 -64.6(4) . 3_556
O9 Sn3 O4 P1 108.7(4) 3_556 3_556
C13 Sn3 O4 P1 -156.3(4) . 3_556
O11 Sn3 O4 P1 52.0(7) . 3_556
O7 P2 O5 C31 -139.5(4) . .
O6 P2 O5 C31 -18.4(5) . .
O8 P2 O5 C31 103.0(5) . .
O7 P2 O6 Sn3 -72.0(3) . .
O8 P2 O6 Sn3 53.2(3) . .
O5 P2 O6 Sn3 172.0(3) . .
O4 Sn3 O6 P2 103.7(3) . .
O10 Sn3 O6 P2 14.3(3) . .
O9 Sn3 O6 P2 -27.4(12) 3_556 .
C13 Sn3 O6 P2 -164.3(3) . .
O11 Sn3 O6 P2 -59.5(3) . .
O6 P2 O7 Sn2 69.1(3) . .
O8 P2 O7 Sn2 -57.1(4) . .
O5 P2 O7 Sn2 -172.8(3) . .
O10 Sn2 O7 P2 -11.6(3) . .
O3 Sn2 O7 P2 -101.0(3) . .
O9 Sn2 O7 P2 -94.5(12) . .
O12 Sn2 O7 P2 61.6(3) . .
C7 Sn2 O7 P2 165.5(3) . .
O7 P2 O8 Sn1 65.3(3) . .
O6 P2 O8 Sn1 -61.4(3) . .
O5 P2 O8 Sn1 179.2(2) . .
O10 Sn1 O8 P2 -0.8(3) . .
O2 Sn1 O8 P2 69(2) . .
O12 Sn1 O8 P2 -74.5(3) . .
O11 Sn1 O8 P2 73.5(3) . .
C1 Sn1 O8 P2 176.2(3) . .
O10 Sn2 O9 Sn3 8.8(4) . 3_556
O3 Sn2 O9 Sn3 97.9(4) . 3_556
O7 Sn2 O9 Sn3 91.3(13) . 3_556
O12 Sn2 O9 Sn3 -64.7(4) . 3_556
C7 Sn2 O9 Sn3 -168.8(4) . 3_556
O3 Sn2 O10 Sn3 35.0(2) . .
O7 Sn2 O10 Sn3 -54.9(3) . .
O9 Sn2 O10 Sn3 117.9(3) . .
O12 Sn2 O10 Sn3 -148.7(3) . .
C7 Sn2 O10 Sn3 -92.2(19) . .
O3 Sn2 O10 Sn1 167.71(17) . .
O7 Sn2 O10 Sn1 77.74(18) . .
O9 Sn2 O10 Sn1 -109.45(17) . .
O12 Sn2 O10 Sn1 -15.99(15) . .
C7 Sn2 O10 Sn1 40.5(19) . .
O4 Sn3 O10 Sn2 -45.0(3) . .
O6 Sn3 O10 Sn2 53.4(2) . .
O9 Sn3 O10 Sn2 -132.5(3) 3_556 .
C13 Sn3 O10 Sn2 76(3) . .
O11 Sn3 O10 Sn2 145.1(3) . .
O4 Sn3 O10 Sn1 -177.55(16) . .
O6 Sn3 O10 Sn1 -79.16(17) . .
O9 Sn3 O10 Sn1 94.94(17) 3_556 .
C13 Sn3 O10 Sn1 -56(3) . .
O11 Sn3 O10 Sn1 12.55(15) . .
O2 Sn1 O10 Sn2 111.87(17) . .
O12 Sn1 O10 Sn2 16.15(15) . .
O11 Sn1 O10 Sn2 -158.05(19) . .
C1 Sn1 O10 Sn2 -113(2) . .
O8 Sn1 O10 Sn2 -71.77(17) . .
O2 Sn1 O10 Sn3 -102.78(17) . .
O12 Sn1 O10 Sn3 161.51(19) . .
O11 Sn1 O10 Sn3 -12.69(15) . .
C1 Sn1 O10 Sn3 33(2) . .
O8 Sn1 O10 Sn3 73.58(17) . .
O10 Sn1 O11 C43B -175.4(14) . .
O2 Sn1 O11 C43B -84.0(14) . .
O12 Sn1 O11 C43B 174.3(14) . .
C1 Sn1 O11 C43B 7.9(14) . .
O8 Sn1 O11 C43B 96.3(14) . .
O10 Sn1 O11 C43A 148.3(8) . .
O2 Sn1 O11 C43A -120.4(8) . .
O12 Sn1 O11 C43A 138.0(8) . .
C1 Sn1 O11 C43A -28.4(8) . .
O8 Sn1 O11 C43A 60.0(8) . .
O10 Sn1 O11 Sn3 11.96(14) . .
O2 Sn1 O11 Sn3 103.30(17) . .
O12 Sn1 O11 Sn3 1.6(4) . .
C1 Sn1 O11 Sn3 -164.74(17) . .
O8 Sn1 O11 Sn3 -76.37(17) . .
O4 Sn3 O11 C43B 142.4(14) . .
O10 Sn3 O11 C43B 175.2(14) . .
O6 Sn3 O11 C43B -99.8(14) . .
O9 Sn3 O11 C43B 85.0(14) 3_556 .
C13 Sn3 O11 C43B -8.3(14) . .
O4 Sn3 O11 C43A 178.5(8) . .
O10 Sn3 O11 C43A -148.6(8) . .
O6 Sn3 O11 C43A -63.6(8) . .
O9 Sn3 O11 C43A 121.1(8) 3_556 .
C13 Sn3 O11 C43A 27.9(8) . .
O4 Sn3 O11 Sn1 -44.9(5) . .
O10 Sn3 O11 Sn1 -12.06(14) . .
O6 Sn3 O11 Sn1 72.95(17) . .
O9 Sn3 O11 Sn1 -102.29(17) 3_556 .
C13 Sn3 O11 Sn1 164.50(17) . .
O10 Sn1 O12 C45 -156.2(5) . .
O2 Sn1 O12 C45 114.0(5) . .
O11 Sn1 O12 C45 -145.9(5) . .
C1 Sn1 O12 C45 20.0(5) . .
O8 Sn1 O12 C45 -68.3(5) . .
O10 Sn1 O12 Sn2 -15.25(14) . .
O2 Sn1 O12 Sn2 -104.98(17) . .
O11 Sn1 O12 Sn2 -4.9(4) . .
C1 Sn1 O12 Sn2 161.01(16) . .
O8 Sn1 O12 Sn2 72.67(17) . .
O10 Sn2 O12 C45 156.6(5) . .
O3 Sn2 O12 C45 168.9(6) . .
O7 Sn2 O12 C45 70.7(5) . .
O9 Sn2 O12 C45 -112.3(5) . .
C7 Sn2 O12 C45 -19.3(5) . .
O10 Sn2 O12 Sn1 15.38(14) . .
O3 Sn2 O12 Sn1 27.7(6) . .
O7 Sn2 O12 Sn1 -70.52(17) . .
O9 Sn2 O12 Sn1 106.54(16) . .
C7 Sn2 O12 Sn1 -160.45(16) . .
O10 Sn1 C1 C2 -125(2) . .
O2 Sn1 C1 C2 10.3(3) . .
O12 Sn1 C1 C2 107.2(3) . .
O11 Sn1 C1 C2 -80.6(3) . .
O8 Sn1 C1 C2 -166.0(3) . .
O10 Sn1 C1 C6 49(2) . .
O2 Sn1 C1 C6 -175.2(3) . .
O12 Sn1 C1 C6 -78.4(3) . .
O11 Sn1 C1 C6 93.9(3) . .
O8 Sn1 C1 C6 8.5(3) . .
C6 C1 C2 C3 0.0 . .
Sn1 C1 C2 C3 174.4(3) . .
C1 C2 C3 C4 0.0 . .
C2 C3 C4 C5 0.0 . .
C3 C4 C5 C6 0.0 . .
C4 C5 C6 C1 0.0 . .
C2 C1 C6 C5 0.0 . .
Sn1 C1 C6 C5 -174.4(3) . .
O10 Sn2 C7 C8 53.0(19) . .
O3 Sn2 C7 C8 -74.1(3) . .
O7 Sn2 C7 C8 15.7(3) . .
O9 Sn2 C7 C8 -157.1(3) . .
O12 Sn2 C7 C8 108.3(3) . .
O10 Sn2 C7 C12 -133.6(18) . .
O3 Sn2 C7 C12 99.3(3) . .
O7 Sn2 C7 C12 -170.8(3) . .
O9 Sn2 C7 C12 16.3(3) . .
O12 Sn2 C7 C12 -78.2(3) . .
C12 C7 C8 C9 0.0 . .
Sn2 C7 C8 C9 173.6(3) . .
C7 C8 C9 C10 0.0 . .
C8 C9 C10 C11 0.0 . .
C9 C10 C11 C12 0.0 . .
C10 C11 C12 C7 0.0 . .
C8 C7 C12 C11 0.0 . .
Sn2 C7 C12 C11 -173.3(3) . .
O4 Sn3 C13 C14 -59.4(3) . .
O10 Sn3 C13 C14 179(100) . .
O6 Sn3 C13 C14 -157.9(3) . .
O9 Sn3 C13 C14 28.2(3) 3_556 .
O11 Sn3 C13 C14 111.4(3) . .
O4 Sn3 C13 C18 113.9(3) . .
O10 Sn3 C13 C18 -7(3) . .
O6 Sn3 C13 C18 15.5(3) . .
O9 Sn3 C13 C18 -158.4(3) 3_556 .
O11 Sn3 C13 C18 -75.2(3) . .
C18 C13 C14 C15 0.0 . .
Sn3 C13 C14 C15 173.5(3) . .
C13 C14 C15 C16 0.0 . .
C14 C15 C16 C17 0.0 . .
C15 C16 C17 C18 0.0 . .
C16 C17 C18 C13 0.0 . .
C14 C13 C18 C17 0.0 . .
Sn3 C13 C18 C17 -173.3(3) . .
P1 O1 C19 C20 90.7(5) . .
P1 O1 C19 C24 -91.1(5) . .
O1 C19 C20 C21 178.3(5) . .
C24 C19 C20 C21 0.0 . .
O1 C19 C20 C25 0.5(6) . .
C24 C19 C20 C25 -177.8(5) . .
C19 C20 C21 C22 0.0 . .
C25 C20 C21 C22 177.7(5) . .
C20 C21 C22 C23 0.0 . .
C21 C22 C23 C24 0.0 . .
C22 C23 C24 C19 0.0 . .
C22 C23 C24 C28 -177.7(6) . .
O1 C19 C24 C23 -178.3(5) . .
C20 C19 C24 C23 0.0 . .
O1 C19 C24 C28 -0.5(6) . .
C20 C19 C24 C28 177.8(6) . .
C21 C20 C25 C26 -109.5(7) . .
C19 C20 C25 C26 68.2(8) . .
C21 C20 C25 C27 17.0(9) . .
C19 C20 C25 C27 -165.2(6) . .
C23 C24 C28 C29 66.2(5) . .
C19 C24 C28 C29 -111.5(4) . .
C23 C24 C28 C30 -62.4(11) . .
C19 C24 C28 C30 119.8(10) . .
P2 O5 C31 C32 -97.9(4) . .
P2 O5 C31 C36 83.0(5) . .
O5 C31 C32 C33 -179.1(5) . .
C36 C31 C32 C33 0.0 . .
O5 C31 C32 C37 -1.1(6) . .
C36 C31 C32 C37 178.0(6) . .
C31 C32 C33 C34 0.0 . .
C37 C32 C33 C34 -178.0(6) . .
C32 C33 C34 C35 0.0 . .
C33 C34 C35 C36 0.0 . .
C34 C35 C36 C31 0.0 . .
C34 C35 C36 C40 175.6(6) . .
O5 C31 C36 C35 179.1(5) . .
C32 C31 C36 C35 0.0 . .
O5 C31 C36 C40 3.5(6) . .
C32 C31 C36 C40 -175.6(6) . .
C31 C32 C37 C38 -90.4(9) . .
C33 C32 C37 C38 87.6(9) . .
C31 C32 C37 C39 144.6(8) . .
C33 C32 C37 C39 -37.5(10) . .
C35 C36 C40 C41 45.0(11) . .
C31 C36 C40 C41 -139.4(9) . .
C35 C36 C40 C42 -80.5(9) . .
C31 C36 C40 C42 95.1(8) . .
C43B O11 C43A C44A -5(2) . .
Sn1 O11 C43A C44A 110.7(15) . .
Sn3 O11 C43A C44A -120.4(14) . .
C43A O11 C43B C44B 13(2) . .
Sn1 O11 C43B C44B -72(3) . .
Sn3 O11 C43B C44B 99(2) . .
Sn1 O12 C45 C46A -84.1(11) . .
Sn2 O12 C45 C46A 142.3(10) . .
Sn1 O12 C45 C46B -128.5(9) . .
Sn2 O12 C45 C46B 97.9(10) . .
